data_2015142
loop_
_publ_author_name
'Filatov, Alexander S.'
'Block, Eric'
'Petrukhina, Marina A.'

_publ_section_title
;
 Dimethyl selenoxide
;
_journal_coeditor_code FR1528
_journal_issue 10
_journal_name_full 'Acta Crystallographica Section C'
_journal_page_first o596
_journal_page_last o598
_journal_paper_doi 10.1107/S0108270105027587
_journal_volume 61
_journal_year 2005
_chemical_formula_iupac 'C2 H6 O Se'
_chemical_formula_moiety 'C2 H6 O Se'
_chemical_formula_sum 'C2 H6 O Se'
_chemical_formula_weight 125.03
_chemical_name_systematic
;
dimethyl selenoxide
;
_space_group_IT_number 2
_symmetry_cell_setting triclinic
_symmetry_space_group_name_Hall '-P 1'
_symmetry_space_group_name_H-M 'P -1'
_atom_sites_solution_hydrogens difmap
_atom_sites_solution_primary direct
_atom_sites_solution_secondary difmap
_cell_angle_alpha 106.850(2)
_cell_angle_beta 90.177(2)
_cell_angle_gamma 94.213(2)
_cell_formula_units_Z 2
_cell_length_a 4.9794(7)
_cell_length_b 6.1470(9)
_cell_length_c 6.8905(10)
_cell_measurement_reflns_used 1564
_cell_measurement_temperature 173(2)
_cell_measurement_theta_max 28.14
_cell_measurement_theta_min 3.09
_cell_volume 201.24(5)
_computing_cell_refinement SMART
_computing_data_collection 'SMART (Bruker, 1999)'
_computing_data_reduction 'SAINT (Bruker, 1999)'
_computing_molecular_graphics 'ORTEP-3 for Windows (Farrugia, 1997) and SHELXTL (Bruker, 1997)'
_computing_publication_material SHELXTL
_computing_structure_refinement 'SHELXL97 (Sheldrick, 1997)'
_computing_structure_solution 'SHELXS97 (Sheldrick, 1997)'
_diffrn_ambient_temperature 173(2)
_diffrn_measured_fraction_theta_full 0.986
_diffrn_measured_fraction_theta_max 0.913
_diffrn_measurement_device_type 'Bruker SMART APEX CCD area-detector'
_diffrn_measurement_method '0.3\% wide \w exposures'
_diffrn_radiation_monochromator graphite
_diffrn_radiation_source 'fine-focus sealed tube'
_diffrn_radiation_type MoK\a
_diffrn_radiation_wavelength 0.71073
_diffrn_reflns_av_R_equivalents 0.0119
_diffrn_reflns_av_sigmaI/netI 0.0176
_diffrn_reflns_limit_h_max 6
_diffrn_reflns_limit_h_min -6
_diffrn_reflns_limit_k_max 7
_diffrn_reflns_limit_k_min -7
_diffrn_reflns_limit_l_max 9
_diffrn_reflns_limit_l_min -8
_diffrn_reflns_number 1735
_diffrn_reflns_theta_full 25.00
_diffrn_reflns_theta_max 28.14
_diffrn_reflns_theta_min 3.09
_diffrn_standards_decay_% 0
_diffrn_standards_number 0
_exptl_absorpt_coefficient_mu 9.113
_exptl_absorpt_correction_T_max 0.6322
_exptl_absorpt_correction_T_min 0.1819
_exptl_absorpt_correction_type multi-scan
_exptl_absorpt_process_details '(SADABS; Bruker, 1999)'
_exptl_crystal_colour colorless
_exptl_crystal_density_diffrn 2.063
_exptl_crystal_description plate
_exptl_crystal_F_000 120
_exptl_crystal_size_max 0.26
_exptl_crystal_size_mid 0.17
_exptl_crystal_size_min 0.05
_refine_diff_density_max 0.366
_refine_diff_density_min -0.521
_refine_ls_extinction_method none
_refine_ls_goodness_of_fit_ref 1.093
_refine_ls_hydrogen_treatment refall
_refine_ls_matrix_type full
_refine_ls_number_parameters 61
_refine_ls_number_reflns 895
_refine_ls_number_restraints 0
_refine_ls_restrained_S_all 1.093
_refine_ls_R_factor_all 0.0183
_refine_ls_R_factor_gt 0.0171
_refine_ls_shift/su_max 0.000
_refine_ls_shift/su_mean 0.000
_refine_ls_structure_factor_coef Fsqd
_refine_ls_weighting_details 'calc w=1/[\s^2^(Fo^2^)+(0.03P)^2^+0.026P] where P=(Fo^2^+2Fc^2^)/3'
_refine_ls_weighting_scheme calc
_refine_ls_wR_factor_gt 0.0444
_refine_ls_wR_factor_ref 0.0449
_reflns_number_gt 849
_reflns_number_total 895
_reflns_threshold_expression I>2\s(I)
_cod_data_source_file fr1528.cif
_cod_data_source_block I
_cod_database_code 2015142
_cod_database_fobs_code 2015142

loop_
_symmetry_equiv_pos_as_xyz
'x, y, z'
'-x, -y, -z'

loop_
_atom_site_label
_atom_site_fract_x
_atom_site_fract_y
_atom_site_fract_z
_atom_site_U_iso_or_equiv
_atom_site_adp_type
_atom_site_calc_flag
_atom_site_refinement_flags
_atom_site_occupancy
_atom_site_disorder_assembly
_atom_site_disorder_group
_atom_site_type_symbol
Se1 0.20890(4) 0.39901(3) 0.76732(3) 0.02254(9) Uani d . 1 . . Se
O1 -0.1284(3) 0.3691(3) 0.7526(3) 0.0334(4) Uani d . 1 . . O
C1 0.3086(4) 0.2451(4) 0.4938(3) 0.0252(4) Uani d . 1 . . C
C2 0.2988(5) 0.1617(4) 0.8825(4) 0.0289(4) Uani d . 1 . . C
H2C 0.217(5) 0.027(5) 0.803(4) 0.032(7) Uiso d . 1 . . H
H1A 0.500(5) 0.242(4) 0.492(4) 0.025(6) Uiso d . 1 . . H
H1B 0.242(6) 0.333(5) 0.417(4) 0.035(7) Uiso d . 1 . . H
H1C 0.214(6) 0.098(5) 0.457(4) 0.033(7) Uiso d . 1 . . H
H2B 0.237(6) 0.208(6) 1.021(5) 0.049(8) Uiso d . 1 . . H
H2A 0.486(7) 0.147(5) 0.867(5) 0.046(8) Uiso d . 1 . . H

loop_
_atom_site_aniso_label
_atom_site_aniso_U_11
_atom_site_aniso_U_22
_atom_site_aniso_U_33
_atom_site_aniso_U_12
_atom_site_aniso_U_13
_atom_site_aniso_U_23
Se1 0.02083(13) 0.02192(13) 0.02400(13) 0.00146(8) 0.00169(8) 0.00536(9)
O1 0.0183(7) 0.0435(10) 0.0399(9) 0.0067(6) 0.0025(6) 0.0134(7)
C1 0.0260(11) 0.0275(11) 0.0221(9) 0.0021(9) 0.0002(8) 0.0070(9)
C2 0.0290(11) 0.0315(12) 0.0286(11) 0.0047(9) -0.0009(9) 0.0117(10)

loop_
_atom_type_symbol
_atom_type_description
_atom_type_scat_dispersion_real
_atom_type_scat_dispersion_imag
_atom_type_scat_source
C C 0.0033 0.0016 'International Tables Vol C Tables 4.2.6.8 and 6.1.1.4'
H H 0.0000 0.0000 'International Tables Vol C Tables 4.2.6.8 and 6.1.1.4'
O O 0.0106 0.0060 'International Tables Vol C Tables 4.2.6.8 and 6.1.1.4'
Se Se -0.0929 2.2259 'International Tables Vol C Tables 4.2.6.8 and 6.1.1.4'

loop_
_geom_angle_atom_site_label_1
_geom_angle_atom_site_label_2
_geom_angle_atom_site_label_3
_geom_angle
_geom_angle_publ_flag
O1 Se1 C2 103.11(9) y
O1 Se1 C1 102.79(9) y
C2 Se1 C1 95.95(10) y
Se1 C1 H1A 108.0(15) no
Se1 C1 H1B 103.6(18) no
H1A C1 H1B 114(2) no
Se1 C1 H1C 106.9(16) no
H1A C1 H1C 114(2) no
H1B C1 H1C 110(2) no
Se1 C2 H2C 107.5(17) no
Se1 C2 H2B 105(2) no
H2C C2 H2B 115(2) no
Se1 C2 H2A 107.1(19) no
H2C C2 H2A 106(2) no
H2B C2 H2A 116(2) no

loop_
_geom_bond_atom_site_label_1
_geom_bond_atom_site_label_2
_geom_bond_site_symmetry_2
_geom_bond_distance
_geom_bond_publ_flag
Se1 O1 . 1.6756(16) y
Se1 C2 . 1.930(2) y
Se1 C1 . 1.932(2) y
C1 H1A . 0.95(3) no
C1 H1B . 0.93(3) no
C1 H1C . 0.95(3) no
C2 H2C . 0.92(3) no
C2 H2B . 0.97(3) no
C2 H2A . 0.95(3) no

loop_
_geom_hbond_atom_site_label_D
_geom_hbond_atom_site_label_H
_geom_hbond_atom_site_label_A
_geom_hbond_site_symmetry_A
_geom_hbond_distance_DH
_geom_hbond_distance_HA
_geom_hbond_distance_DA
_geom_hbond_angle_DHA
_geom_hbond_publ_flag
C1 H1A O1 1_655 0.95(3) 2.49(3) 3.238(3) 135.2(19) y
C1 H1B O1 2_566 0.93(3) 2.54(3) 3.457(3) 169(2) y
C2 H2A O1 1_655 0.95(3) 2.53(3) 3.272(3) 135(3) y

loop_
_cod_related_entry_id
_cod_related_entry_database
_cod_related_entry_code
1 ChemSpider 118607
